data_7019860
loop_
_publ_author_name
'Zhang, Jingshun'
'Gao, Wei'
'Lang, Xiaomei'
'Wu, Qiaolin'
'Zhang, Lei'
'Mu, Ying'

_publ_section_title
;
 Ni(ii) and Fe(ii) complexes based on bis(imino)aryl pincer ligands:
 synthesis, structural characterization and catalytic activities.
;
_journal_issue 32
_journal_name_full 'Dalton transactions (Cambridge, England : 2003)'
_journal_page_first 9639
_journal_page_last 9645
_journal_paper_doi 10.1039/c2dt30778b
_journal_volume 41
_journal_year 2012
_chemical_formula_sum 'C30.11 H28 Br Cl0.17 N2 Ni P0.33'
_chemical_formula_weight 572.73
_chemical_name_systematic
;
?
;
_space_group_IT_number 148
_symmetry_cell_setting trigonal
_symmetry_space_group_name_Hall '-R 3'
_symmetry_space_group_name_H-M 'R -3 :H'
_atom_sites_solution_hydrogens geom
_atom_sites_solution_primary direct
_atom_sites_solution_secondary difmap
_audit_creation_method SHELXL-97
_cell_angle_alpha 90.00
_cell_angle_beta 90.00
_cell_angle_gamma 120.00
_cell_formula_units_Z 18
_cell_length_a 26.515(7)
_cell_length_b 26.515(7)
_cell_length_c 20.941(6)
_cell_measurement_reflns_used 16401
_cell_measurement_temperature 293(2)
_cell_measurement_theta_max 27.45
_cell_measurement_theta_min 3.05
_cell_volume 12750(6)
_computing_cell_refinement 'RAPID AUTO'
_computing_data_collection 'RAPID AUTO'
_computing_data_reduction 'RAPID AUTO'
_computing_molecular_graphics 'Bruker SHELXTL'
_computing_publication_material 'Bruker SHELXTL'
_computing_structure_refinement 'SHELXL-97 (Sheldrick, 1997)'
_computing_structure_solution 'SHELXS-97 (Sheldrick, 1990)'
_diffrn_ambient_temperature 293(2)
_diffrn_detector_area_resol_mean '100x100 microns'
_diffrn_measured_fraction_theta_full 0.993
_diffrn_measured_fraction_theta_max 0.993
_diffrn_measurement_device_type 'Rigaku R-AXIS RAPID IP diffractometer'
_diffrn_measurement_method 'Oscillation scans'
_diffrn_radiation_monochromator graphite
_diffrn_radiation_source 'fine-focus sealed tube'
_diffrn_radiation_type MoK\a
_diffrn_radiation_wavelength 0.71073
_diffrn_reflns_av_R_equivalents 0.1423
_diffrn_reflns_av_sigmaI/netI 0.1084
_diffrn_reflns_limit_h_max 32
_diffrn_reflns_limit_h_min -34
_diffrn_reflns_limit_k_max 34
_diffrn_reflns_limit_k_min -34
_diffrn_reflns_limit_l_max 26
_diffrn_reflns_limit_l_min -27
_diffrn_reflns_number 39703
_diffrn_reflns_theta_full 27.48
_diffrn_reflns_theta_max 27.48
_diffrn_reflns_theta_min 3.05
_diffrn_standards_decay_% none
_diffrn_standards_interval_count none
_diffrn_standards_interval_time none
_diffrn_standards_number none
_exptl_absorpt_coefficient_mu 2.149
_exptl_absorpt_correction_T_max 0.7529
_exptl_absorpt_correction_T_min 0.5286
_exptl_absorpt_correction_type empirical
_exptl_absorpt_process_details 'ABSCOR by T.Higashi 8 March, 1995'
_exptl_crystal_colour orange
_exptl_crystal_density_diffrn 1.343
_exptl_crystal_density_method 'not measured'
_exptl_crystal_description block
_exptl_crystal_F_000 5283
_exptl_crystal_size_max 0.34
_exptl_crystal_size_mid 0.25
_exptl_crystal_size_min 0.14
_refine_diff_density_max 0.857
_refine_diff_density_min -0.834
_refine_diff_density_rms 0.088
_refine_ls_extinction_method none
_refine_ls_goodness_of_fit_ref 0.953
_refine_ls_hydrogen_treatment constr
_refine_ls_matrix_type full
_refine_ls_number_parameters 314
_refine_ls_number_reflns 6452
_refine_ls_number_restraints 54
_refine_ls_restrained_S_all 0.951
_refine_ls_R_factor_all 0.1960
_refine_ls_R_factor_gt 0.0824
_refine_ls_shift/su_max 0.000
_refine_ls_shift/su_mean 0.000
_refine_ls_structure_factor_coef Fsqd
_refine_ls_weighting_details 'calc w=1/[\s^2^(Fo^2^)+(0.1322P)^2^+0.0000P] where P=(Fo^2^+2Fc^2^)/3'
_refine_ls_weighting_scheme calc
_refine_ls_wR_factor_gt 0.2038
_refine_ls_wR_factor_ref 0.2539
_reflns_number_gt 2682
_reflns_number_total 6452
_reflns_threshold_expression >2sigma(I)
_cod_data_source_file c2dt30778b.txt
_cod_data_source_block complex_1
_cod_original_sg_symbol_H-M R-3
_cod_database_code 7019860

loop_
_symmetry_equiv_pos_as_xyz
'x, y, z'
'-y, x-y, z'
'-x+y, -x, z'
'x+2/3, y+1/3, z+1/3'
'-y+2/3, x-y+1/3, z+1/3'
'-x+y+2/3, -x+1/3, z+1/3'
'x+1/3, y+2/3, z+2/3'
'-y+1/3, x-y+2/3, z+2/3'
'-x+y+1/3, -x+2/3, z+2/3'
'-x, -y, -z'
'y, -x+y, -z'
'x-y, x, -z'
'-x+2/3, -y+1/3, -z+1/3'
'y+2/3, -x+y+1/3, -z+1/3'
'x-y+2/3, x+1/3, -z+1/3'
'-x+1/3, -y+2/3, -z+2/3'
'y+1/3, -x+y+2/3, -z+2/3'
'x-y+1/3, x+2/3, -z+2/3'

loop_
_atom_site_label
_atom_site_type_symbol
_atom_site_fract_x
_atom_site_fract_y
_atom_site_fract_z
_atom_site_U_iso_or_equiv
_atom_site_adp_type
_atom_site_occupancy
_atom_site_symmetry_multiplicity
_atom_site_calc_flag
_atom_site_refinement_flags
Br1 Br 0.94154(4) 0.33852(3) 0.28487(4) 0.0908(4) Uani 1 1 d .
C1 C 1.0394(3) 0.4826(3) 0.4016(3) 0.0694(18) Uani 1 1 d .
C2 C 1.0708(3) 0.4766(3) 0.4507(3) 0.0739(19) Uani 1 1 d .
C3 C 1.0998(4) 0.5230(4) 0.4923(4) 0.090(2) Uani 1 1 d .
H3 H 1.1207 0.5203 0.5265 0.108 Uiso 1 1 calc R
C4 C 1.0974(4) 0.5722(4) 0.4830(4) 0.104(3) Uani 1 1 d .
H4 H 1.1181 0.6036 0.5104 0.125 Uiso 1 1 calc R
C5 C 1.0649(4) 0.5777(4) 0.4334(4) 0.096(3) Uani 1 1 d .
H5 H 1.0630 0.6115 0.4286 0.116 Uiso 1 1 calc R
C6 C 1.0362(3) 0.5319(3) 0.3925(4) 0.0740(19) Uani 1 1 d .
C7 C 1.0656(3) 0.4204(3) 0.4489(3) 0.0728(19) Uani 1 1 d .
H7 H 1.0838 0.4085 0.4784 0.087 Uiso 1 1 calc R
C8 C 1.0002(4) 0.5238(3) 0.3370(3) 0.079(2) Uani 1 1 d .
H8 H 0.9933 0.5528 0.3220 0.095 Uiso 1 1 calc R
C9 C 1.0264(3) 0.3297(4) 0.3977(3) 0.0739(19) Uani 1 1 d .
C10 C 1.0598(4) 0.3208(4) 0.3530(4) 0.096(3) Uani 1 1 d .
C11 C 1.0507(6) 0.2636(6) 0.3484(6) 0.126(4) Uani 1 1 d .
H11 H 1.0726 0.2553 0.3201 0.151 Uiso 1 1 calc R
C12 C 1.0086(7) 0.2199(5) 0.3866(8) 0.136(5) Uani 1 1 d .
H12 H 1.0019 0.1821 0.3829 0.163 Uiso 1 1 calc R
C13 C 0.9774(5) 0.2315(5) 0.4291(6) 0.117(3) Uani 1 1 d .
H13 H 0.9506 0.2018 0.4552 0.141 Uiso 1 1 calc R
C14 C 0.9845(4) 0.2863(4) 0.4345(4) 0.086(2) Uani 1 1 d .
C15 C 0.9473(4) 0.2968(4) 0.4797(4) 0.109(3) Uani 1 1 d .
H15A H 0.9711 0.3223 0.5132 0.164 Uiso 1 1 calc R
H15B H 0.9184 0.2604 0.4977 0.164 Uiso 1 1 calc R
H15C H 0.9285 0.3144 0.4572 0.164 Uiso 1 1 calc R
C16 C 1.1034(4) 0.3694(5) 0.3113(4) 0.114(3) Uani 1 1 d .
H16A H 1.1255 0.3561 0.2876 0.171 Uiso 1 1 calc R
H16B H 1.1292 0.4019 0.3376 0.171 Uiso 1 1 calc R
H16C H 1.0832 0.3813 0.2822 0.171 Uiso 1 1 calc R
C17 C 0.9435(4) 0.4623(3) 0.2532(3) 0.078(2) Uani 1 1 d .
C18 C 0.9679(5) 0.4660(3) 0.1948(4) 0.090(2) Uani 1 1 d .
C19 C 0.9360(7) 0.4557(5) 0.1412(5) 0.129(4) Uani 1 1 d .
H19 H 0.9527 0.4587 0.1013 0.155 Uiso 1 1 calc R
C20 C 0.8812(8) 0.4414(6) 0.1459(6) 0.150(5) Uani 1 1 d .
H20 H 0.8594 0.4353 0.1089 0.180 Uiso 1 1 calc R
C21 C 0.8550(6) 0.4354(5) 0.2048(6) 0.139(4) Uani 1 1 d .
H21 H 0.8156 0.4236 0.2073 0.166 Uiso 1 1 calc R
C22 C 0.8875(5) 0.4469(4) 0.2596(4) 0.102(3) Uani 1 1 d .
C23 C 1.0295(5) 0.4815(4) 0.1894(4) 0.116(3) Uani 1 1 d .
H23A H 1.0336 0.4490 0.2025 0.173 Uiso 1 1 calc R
H23B H 1.0530 0.5143 0.2164 0.173 Uiso 1 1 calc R
H23C H 1.0421 0.4913 0.1459 0.173 Uiso 1 1 calc R
C24 C 0.8594(4) 0.4398(5) 0.3260(5) 0.131(4) Uani 1 1 d .
H24A H 0.8698 0.4171 0.3529 0.196 Uiso 1 1 calc R
H24B H 0.8178 0.4203 0.3216 0.196 Uiso 1 1 calc R
H24C H 0.8731 0.4774 0.3448 0.196 Uiso 1 1 calc R
C25 C 1.0030(7) 0.9382(5) 0.3650(7) 0.240(7) Uani 1 1 d GU
C26 C 1.0352(6) 0.9445(5) 0.4198(7) 0.263(8) Uani 1 1 d GU
H26 H 1.0586 0.9813 0.4374 0.315 Uiso 1 1 calc R
C27 C 1.0325(6) 0.8959(6) 0.4483(6) 0.241(7) Uani 1 1 d GU
H27 H 1.0541 0.9001 0.4850 0.289 Uiso 1 1 calc R
C28 C 0.9976(7) 0.8410(5) 0.4221(7) 0.274(8) Uani 1 1 d GU
H28 H 0.9958 0.8085 0.4412 0.329 Uiso 1 1 calc R
C29 C 0.9654(6) 0.8347(5) 0.3673(7) 0.258(9) Uani 1 1 d GU
H29 H 0.9420 0.7980 0.3497 0.310 Uiso 1 1 calc R
C30 C 0.9681(6) 0.8833(7) 0.3388(6) 0.276(9) Uani 1 1 d GU
H30 H 0.9465 0.8791 0.3021 0.331 Uiso 1 1 calc R
N1 N 1.0338(2) 0.3873(2) 0.4030(3) 0.0673(14) Uani 1 1 d .
N2 N 0.9785(3) 0.4733(3) 0.3095(2) 0.0711(15) Uani 1 1 d .
Ni1 Ni 0.99868(4) 0.41970(4) 0.34860(4) 0.0663(3) Uani 1 1 d .
P1 P 1.0000 1.0000 0.3247(5) 0.257(5) Uani 1 3 d S
Cl2 Cl 0.6961(17) 0.4011(17) 0.2012(17) 0.260(14) Uani 0.17 1 d PU
C60 C 0.6667 0.3333 0.178(4) 0.12(2) Uani 0.25 3 d SP

loop_
_atom_site_aniso_label
_atom_site_aniso_U_11
_atom_site_aniso_U_22
_atom_site_aniso_U_33
_atom_site_aniso_U_23
_atom_site_aniso_U_13
_atom_site_aniso_U_12
Br1 0.1083(7) 0.0684(5) 0.0856(6) -0.0034(4) -0.0208(4) 0.0365(5)
C1 0.075(5) 0.066(5) 0.065(4) -0.007(3) 0.008(3) 0.033(4)
C2 0.077(5) 0.073(5) 0.069(4) -0.006(4) -0.006(4) 0.035(4)
C3 0.097(6) 0.082(6) 0.088(5) -0.021(4) -0.016(5) 0.042(5)
C4 0.126(8) 0.083(6) 0.093(6) -0.030(5) -0.018(5) 0.044(6)
C5 0.122(7) 0.079(6) 0.095(6) -0.016(5) 0.008(5) 0.056(6)
C6 0.079(5) 0.059(5) 0.084(5) -0.006(4) 0.009(4) 0.035(4)
C7 0.078(5) 0.082(5) 0.064(4) -0.002(4) -0.006(4) 0.044(4)
C8 0.103(6) 0.074(5) 0.078(5) 0.013(4) 0.021(4) 0.058(5)
C9 0.085(5) 0.082(5) 0.068(4) -0.007(4) -0.015(4) 0.051(5)
C10 0.106(7) 0.109(7) 0.100(6) -0.029(5) -0.036(5) 0.074(6)
C11 0.144(10) 0.142(10) 0.136(9) -0.068(8) -0.067(8) 0.106(9)
C12 0.145(12) 0.077(7) 0.183(13) -0.012(8) -0.063(10) 0.052(8)
C13 0.103(8) 0.101(9) 0.140(9) 0.008(7) -0.035(7) 0.045(7)
C14 0.098(6) 0.070(6) 0.089(5) 0.002(4) -0.019(5) 0.041(5)
C15 0.092(6) 0.098(7) 0.109(7) 0.014(5) -0.003(5) 0.025(5)
C16 0.125(8) 0.150(9) 0.085(6) 0.005(6) 0.018(5) 0.082(7)
C17 0.104(6) 0.070(5) 0.068(5) 0.000(4) -0.010(4) 0.048(5)
C18 0.142(8) 0.080(6) 0.068(5) 0.002(4) -0.005(5) 0.071(6)
C19 0.221(14) 0.107(8) 0.086(7) 0.008(6) -0.009(9) 0.103(10)
C20 0.226(17) 0.141(11) 0.093(8) -0.013(7) -0.052(11) 0.100(13)
C21 0.150(11) 0.142(10) 0.141(9) -0.006(8) -0.037(9) 0.086(9)
C22 0.117(8) 0.102(7) 0.096(6) -0.012(5) -0.030(6) 0.061(6)
C23 0.177(11) 0.101(7) 0.084(5) 0.010(5) 0.048(6) 0.080(7)
C24 0.092(7) 0.171(11) 0.126(8) 0.004(7) 0.009(6) 0.064(7)
C25 0.32(2) 0.169(10) 0.253(16) -0.025(12) -0.088(13) 0.145(14)
C26 0.308(19) 0.216(12) 0.302(19) 0.002(13) -0.100(14) 0.159(14)
C27 0.284(18) 0.169(12) 0.280(16) 0.003(11) -0.071(13) 0.121(14)
C28 0.32(2) 0.209(12) 0.30(2) -0.075(13) -0.026(15) 0.132(15)
C29 0.32(2) 0.159(11) 0.278(19) -0.076(12) -0.019(14) 0.104(14)
C30 0.33(2) 0.170(13) 0.299(18) -0.059(13) -0.029(14) 0.106(16)
N1 0.074(4) 0.064(4) 0.065(3) 0.000(3) 0.000(3) 0.035(3)
N2 0.088(4) 0.071(4) 0.063(3) 0.001(3) 0.000(3) 0.046(3)
Ni1 0.0758(6) 0.0610(6) 0.0623(5) 0.0006(4) -0.0015(4) 0.0343(5)
P1 0.288(8) 0.288(8) 0.196(8) 0.000 0.000 0.144(4)
Cl2 0.257(15) 0.263(15) 0.269(15) 0.000(5) -0.002(5) 0.135(8)
C60 0.08(3) 0.08(3) 0.19(7) 0.000 0.000 0.042(13)

loop_
_atom_type_symbol
_atom_type_description
_atom_type_scat_dispersion_real
_atom_type_scat_dispersion_imag
_atom_type_scat_source
C C 0.0033 0.0016 'International Tables Vol C Tables 4.2.6.8 and 6.1.1.4'
H H 0.0000 0.0000 'International Tables Vol C Tables 4.2.6.8 and 6.1.1.4'
N N 0.0061 0.0033 'International Tables Vol C Tables 4.2.6.8 and 6.1.1.4'
P P 0.1023 0.0942 'International Tables Vol C Tables 4.2.6.8 and 6.1.1.4'
Ni Ni 0.3393 1.1124 'International Tables Vol C Tables 4.2.6.8 and 6.1.1.4'
Br Br -0.2901 2.4595 'International Tables Vol C Tables 4.2.6.8 and 6.1.1.4'
Cl Cl 0.1484 0.1585 'International Tables Vol C Tables 4.2.6.8 and 6.1.1.4'

loop_
_geom_angle_atom_site_label_1
_geom_angle_atom_site_label_2
_geom_angle_atom_site_label_3
_geom_angle
_geom_angle_site_symmetry_1
_geom_angle_site_symmetry_3
C6 C1 C2 122.9(7) . .
C6 C1 Ni1 119.6(6) . .
C2 C1 Ni1 117.4(5) . .
C1 C2 C3 117.7(7) . .
C1 C2 C7 110.6(6) . .
C3 C2 C7 131.8(7) . .
C4 C3 C2 119.7(8) . .
C4 C3 H3 120.2 . .
C2 C3 H3 120.2 . .
C3 C4 C5 122.2(8) . .
C3 C4 H4 118.9 . .
C5 C4 H4 118.9 . .
C6 C5 C4 118.2(8) . .
C6 C5 H5 120.9 . .
C4 C5 H5 120.9 . .
C5 C6 C1 119.2(7) . .
C5 C6 C8 132.0(8) . .
C1 C6 C8 108.7(6) . .
N1 C7 C2 114.7(6) . .
N1 C7 H7 122.6 . .
C2 C7 H7 122.6 . .
N2 C8 C6 115.4(6) . .
N2 C8 H8 122.3 . .
C6 C8 H8 122.3 . .
C14 C9 C10 123.8(8) . .
C14 C9 N1 118.0(7) . .
C10 C9 N1 118.1(8) . .
C9 C10 C11 116.5(10) . .
C9 C10 C16 121.8(8) . .
C11 C10 C16 121.7(10) . .
C12 C11 C10 119.3(11) . .
C12 C11 H11 120.3 . .
C10 C11 H11 120.3 . .
C13 C12 C11 121.1(11) . .
C13 C12 H12 119.4 . .
C11 C12 H12 119.4 . .
C12 C13 C14 121.2(11) . .
C12 C13 H13 119.4 . .
C14 C13 H13 119.4 . .
C9 C14 C13 117.9(9) . .
C9 C14 C15 122.4(8) . .
C13 C14 C15 119.7(10) . .
C14 C15 H15A 109.5 . .
C14 C15 H15B 109.5 . .
H15A C15 H15B 109.5 . .
C14 C15 H15C 109.5 . .
H15A C15 H15C 109.5 . .
H15B C15 H15C 109.5 . .
C10 C16 H16A 109.5 . .
C10 C16 H16B 109.5 . .
H16A C16 H16B 109.5 . .
C10 C16 H16C 109.5 . .
H16A C16 H16C 109.5 . .
H16B C16 H16C 109.5 . .
C22 C17 C18 121.8(8) . .
C22 C17 N2 119.1(7) . .
C18 C17 N2 119.1(8) . .
C19 C18 C17 120.3(11) . .
C19 C18 C23 119.3(10) . .
C17 C18 C23 120.5(8) . .
C20 C19 C18 119.3(13) . .
C20 C19 H19 120.3 . .
C18 C19 H19 120.3 . .
C19 C20 C21 121.3(13) . .
C19 C20 H20 119.3 . .
C21 C20 H20 119.3 . .
C22 C21 C20 119.8(13) . .
C22 C21 H21 120.1 . .
C20 C21 H21 120.1 . .
C17 C22 C21 117.5(10) . .
C17 C22 C24 121.5(8) . .
C21 C22 C24 121.0(11) . .
C18 C23 H23A 109.5 . .
C18 C23 H23B 109.5 . .
H23A C23 H23B 109.5 . .
C18 C23 H23C 109.5 . .
H23A C23 H23C 109.5 . .
H23B C23 H23C 109.5 . .
C22 C24 H24A 109.5 . .
C22 C24 H24B 109.5 . .
H24A C24 H24B 109.5 . .
C22 C24 H24C 109.5 . .
H24A C24 H24C 109.5 . .
H24B C24 H24C 109.5 . .
C26 C25 C30 120.0 . .
C26 C25 P1 123.9(9) . .
C30 C25 P1 116.0(9) . .
C25 C26 C27 120.0 . .
C25 C26 H26 120.0 . .
C27 C26 H26 120.0 . .
C28 C27 C26 120.0 . .
C28 C27 H27 120.0 . .
C26 C27 H27 120.0 . .
C29 C28 C27 120.0 . .
C29 C28 H28 120.0 . .
C27 C28 H28 120.0 . .
C28 C29 C30 120.0 . .
C28 C29 H29 120.0 . .
C30 C29 H29 120.0 . .
C29 C30 C25 120.0 . .
C29 C30 H30 120.0 . .
C25 C30 H30 120.0 . .
C7 N1 C9 118.2(6) . .
C7 N1 Ni1 115.8(5) . .
C9 N1 Ni1 125.9(4) . .
C8 N2 C17 118.8(6) . .
C8 N2 Ni1 115.3(5) . .
C17 N2 Ni1 125.9(5) . .
C1 Ni1 N1 81.5(3) . .
C1 Ni1 N2 80.9(3) . .
N1 Ni1 N2 162.3(2) . .
C1 Ni1 Br1 176.3(2) . .
N1 Ni1 Br1 99.36(17) . .
N2 Ni1 Br1 98.33(18) . .
C25 P1 C25 101.4(7) 2_765 .
C25 P1 C25 101.4(7) 2_765 3_675
C25 P1 C25 101.4(7) . 3_675
Cl2 C60 Cl2 112(3) 3_665 2_655
Cl2 C60 Cl2 112(3) 3_665 .
Cl2 C60 Cl2 112(3) 2_655 .

loop_
_geom_bond_atom_site_label_1
_geom_bond_atom_site_label_2
_geom_bond_distance
_geom_bond_site_symmetry_2
Br1 Ni1 2.3342(12) .
C1 C6 1.367(10) .
C1 C2 1.381(9) .
C1 Ni1 1.838(7) .
C2 C3 1.385(10) .
C2 C7 1.429(10) .
C3 C4 1.351(11) .
C3 H3 0.9300 .
C4 C5 1.402(11) .
C4 H4 0.9300 .
C5 C6 1.366(10) .
C5 H5 0.9300 .
C6 C8 1.449(10) .
C7 N1 1.290(8) .
C7 H7 0.9300 .
C8 N2 1.298(9) .
C8 H8 0.9300 .
C9 C14 1.368(11) .
C9 C10 1.387(11) .
C9 N1 1.443(9) .
C10 C11 1.415(14) .
C10 C16 1.507(13) .
C11 C12 1.390(16) .
C11 H11 0.9300 .
C12 C13 1.351(16) .
C12 H12 0.9300 .
C13 C14 1.374(14) .
C13 H13 0.9300 .
C14 C15 1.489(12) .
C15 H15A 0.9600 .
C15 H15B 0.9600 .
C15 H15C 0.9600 .
C16 H16A 0.9600 .
C16 H16B 0.9600 .
C16 H16C 0.9600 .
C17 C22 1.337(12) .
C17 C18 1.364(11) .
C17 N2 1.436(9) .
C18 C19 1.350(14) .
C18 C23 1.476(12) .
C19 C20 1.309(17) .
C19 H19 0.9300 .
C20 C21 1.385(17) .
C20 H20 0.9300 .
C21 C22 1.373(13) .
C21 H21 0.9300 .
C22 C24 1.544(12) .
C23 H23A 0.9600 .
C23 H23B 0.9600 .
C23 H23C 0.9600 .
C24 H24A 0.9600 .
C24 H24B 0.9600 .
C24 H24C 0.9600 .
C25 C26 1.3900 .
C25 C30 1.3900 .
C25 P1 1.879(11) .
C26 C27 1.3900 .
C26 H26 0.9300 .
C27 C28 1.3900 .
C27 H27 0.9300 .
C28 C29 1.3900 .
C28 H28 0.9300 .
C29 C30 1.3900 .
C29 H29 0.9300 .
C30 H30 0.9300 .
N1 Ni1 1.924(5) .
N2 Ni1 1.933(6) .
P1 C25 1.879(11) 2_765
P1 C25 1.879(11) 3_675
Cl2 C60 1.63(4) .
C60 Cl2 1.63(4) 3_665
C60 Cl2 1.63(4) 2_655
